data_1567667
loop_
_publ_author_name
'Yang, He-Di'
'Ran, Mao-Yin'
'Zhou, Sheng-Hua'
'Wu, Xin-Tao'
'Lin, Hua'
'Zhu, Qi-Long'

_publ_section_title
;
 Rational design via dual-site aliovalent substitution leads to an
 outstanding IR nonlinear optical material with well-balanced
 comprehensive properties
;
_journal_issue 36
_journal_name_full 'Chemical Science'
_journal_page_first 10725
_journal_page_last 10733
_journal_paper_doi 10.1039/D2SC03760B
_journal_volume 13
_journal_year 2022
_chemical_formula_sum 'Cd S4 Si Sr'
_chemical_formula_weight 356.35
_space_group_crystal_system orthorhombic
_space_group_IT_number 40
_space_group_name_Hall 'A 2 -2a'
_space_group_name_H-M_alt 'A m a 2'
_audit_creation_method SHELXL-2014/7
_audit_update_record
;
2022-04-20 deposited with the CCDC.	2022-08-26 downloaded from the CCDC.
;
_cell_angle_alpha 90
_cell_angle_beta 90
_cell_angle_gamma 90
_cell_formula_units_Z 4
_cell_length_a 10.2821(7)
_cell_length_b 10.1551(9)
_cell_length_c 6.3699(5)
_cell_measurement_reflns_used 1371
_cell_measurement_temperature 293(2)
_cell_measurement_theta_max 28.7559
_cell_measurement_theta_min 1.9783
_cell_volume 665.12(9)
_computing_structure_refinement 'SHELXL-2014/7 (Sheldrick, 2014)'
_diffrn_ambient_temperature 293(2)
_diffrn_detector_area_resol_mean 28.5714
_diffrn_measured_fraction_theta_full 1.000
_diffrn_measured_fraction_theta_max 1.000
_diffrn_measurement_device_type Saturn724
_diffrn_measurement_method CCD_Profile_fitting
_diffrn_radiation_type MoK\a
_diffrn_radiation_wavelength 0.71073
_diffrn_reflns_av_R_equivalents 0.0484
_diffrn_reflns_av_unetI/netI 0.0224
_diffrn_reflns_Laue_measured_fraction_full 1.000
_diffrn_reflns_Laue_measured_fraction_max 1.000
_diffrn_reflns_limit_h_max 12
_diffrn_reflns_limit_h_min -12
_diffrn_reflns_limit_k_max 12
_diffrn_reflns_limit_k_min -12
_diffrn_reflns_limit_l_max 7
_diffrn_reflns_limit_l_min -7
_diffrn_reflns_number 3162
_diffrn_reflns_point_group_measured_fraction_full 0.973
_diffrn_reflns_point_group_measured_fraction_max 0.973
_diffrn_reflns_theta_full 24.974
_diffrn_reflns_theta_max 24.974
_diffrn_reflns_theta_min 3.776
_exptl_absorpt_coefficient_mu 12.520
_exptl_absorpt_correction_T_max 1.0000
_exptl_absorpt_correction_T_min 0.8162
_exptl_absorpt_correction_type multi-scan
_exptl_crystal_colour Colorless
_exptl_crystal_density_diffrn 3.559
_exptl_crystal_description Prism
_exptl_crystal_F_000 656
_exptl_crystal_size_max 0.1200
_exptl_crystal_size_mid 0.1100
_exptl_crystal_size_min 0.1000
_refine_diff_density_max 0.809
_refine_diff_density_min -0.489
_refine_diff_density_rms 0.155
_refine_ls_abs_structure_details
;
 Flack x determined using 262 quotients [(I+)-(I-)]/[(I+)+(I-)]
 (Parsons, Flack and Wagner, Acta Cryst. B69 (2013) 249-259).
;
_refine_ls_abs_structure_Flack 0.007(12)
_refine_ls_extinction_coef 0.039(2)
_refine_ls_extinction_expression Fc^*^=kFc[1+0.001xFc^2^\l^3^/sin(2\q)]^-1/4^
_refine_ls_extinction_method 'SHELXL-2014/7 (Sheldrick 2014'
_refine_ls_goodness_of_fit_ref 1.204
_refine_ls_hydrogen_treatment undef
_refine_ls_matrix_type full
_refine_ls_number_parameters 40
_refine_ls_number_reflns 610
_refine_ls_number_restraints 1
_refine_ls_restrained_S_all 1.203
_refine_ls_R_factor_all 0.0217
_refine_ls_R_factor_gt 0.0212
_refine_ls_shift/su_max 0.000
_refine_ls_shift/su_mean 0.000
_refine_ls_structure_factor_coef Fsqd
_refine_ls_weighting_details 'w=1/[\s^2^(Fo^2^)+(0.0321P)^2^+3.4781P] where P=(Fo^2^+2Fc^2^)/3'
_refine_ls_weighting_scheme calc
_refine_ls_wR_factor_gt 0.0533
_refine_ls_wR_factor_ref 0.0594
_reflns_Friedel_coverage 0.773
_reflns_Friedel_fraction_full 0.940
_reflns_Friedel_fraction_max 0.940
_reflns_number_gt 608
_reflns_number_total 610
_reflns_threshold_expression 'I > 2\s(I)'
_cod_data_source_file d2sc03760b2.cif
_cod_data_source_block SrCdSiS4
_cod_depositor_comments
;
The following automatic conversions were performed:

data item '_exptl_absorpt_correction_type' value 'Multi-scan' was
changed to 'multi-scan' in accordance with the
/home/data/users/saulius/crontab/automatic-downloads/rss-feeds/RSC/lib/dictionaries/cif_core.dic
dictionary named 'cif_core.dic' version 2.4.2 last updated on
2011-04-26.

Automatic conversion script
Id: cif_fix_values 7556 2019-12-06 15:28:31Z antanas 
;
_cod_database_code 1567667
_shelx_shelxl_version_number 2014/7
_shelx_space_group_comment
;
The symmetry employed for this shelxl refinement is uniquely defined
by the following loop, which should always be used as a source of
symmetry information in preference to the above space-group names.
They are only intended as comments.
;

loop_
_space_group_symop_operation_xyz
'x, y, z'
'-x, -y, z'
'x+1/2, -y, z'
'-x+1/2, y, z'
'x, y+1/2, z+1/2'
'-x, -y+1/2, z+1/2'
'x+1/2, -y+1/2, z+1/2'
'-x+1/2, y+1/2, z+1/2'

loop_
_atom_site_label
_atom_site_type_symbol
_atom_site_fract_x
_atom_site_fract_y
_atom_site_fract_z
_atom_site_U_iso_or_equiv
_atom_site_adp_type
_atom_site_occupancy
_atom_site_site_symmetry_order
_atom_site_calc_flag
_atom_site_refinement_flags_posn
_atom_site_refinement_flags_adp
_atom_site_refinement_flags_occupancy
_atom_site_disorder_assembly
_atom_site_disorder_group
Sr Sr 0.0000 0.0000 0.00000(19) 0.0165(4) Uani 1 2 d S T P . .
Cd Cd 0.7500 0.83086(9) 0.44297(15) 0.0251(4) Uani 1 2 d S T P . .
Si Si 0.7500 0.7178(3) 0.9879(5) 0.0124(7) Uani 1 2 d S T P . .
S1 S 0.4166(2) 0.7754(2) 0.6887(3) 0.0165(5) Uani 1 1 d . . . . .
S2 S 0.7500 0.8972(3) 0.8119(4) 0.0150(7) Uani 1 2 d S T P . .
S3 S 0.7500 0.5662(2) 0.7620(5) 0.0171(7) Uani 1 2 d S T P . .

loop_
_atom_site_aniso_label
_atom_site_aniso_U_11
_atom_site_aniso_U_22
_atom_site_aniso_U_33
_atom_site_aniso_U_23
_atom_site_aniso_U_13
_atom_site_aniso_U_12
Sr 0.0147(6) 0.0164(5) 0.0185(6) 0.000 0.000 -0.0011(4)
Cd 0.0342(6) 0.0274(6) 0.0135(5) -0.0046(3) 0.000 0.000
Si 0.0136(15) 0.0122(14) 0.0113(16) -0.0011(12) 0.000 0.000
S1 0.0165(11) 0.0182(10) 0.0148(10) -0.0016(7) -0.0027(8) -0.0002(8)
S2 0.0171(14) 0.0166(14) 0.0114(14) 0.0017(12) 0.000 0.000
S3 0.0201(16) 0.0161(13) 0.0151(16) -0.0030(13) 0.000 0.000

loop_
_atom_type_symbol
_atom_type_description
_atom_type_scat_dispersion_real
_atom_type_scat_dispersion_imag
_atom_type_scat_source
Cd Cd -0.8075 1.2024 'International Tables Vol C Tables 4.2.6.8 and 6.1.1.4'
S S 0.1246 0.1234 'International Tables Vol C Tables 4.2.6.8 and 6.1.1.4'
Si Si 0.0817 0.0704 'International Tables Vol C Tables 4.2.6.8 and 6.1.1.4'
Sr Sr -1.5307 3.2498 'International Tables Vol C Tables 4.2.6.8 and 6.1.1.4'

loop_
_geom_angle_atom_site_label_1
_geom_angle_atom_site_label_2
_geom_angle_atom_site_label_3
_geom_angle
_geom_angle_site_symmetry_1
_geom_angle_site_symmetry_3
_geom_angle_publ_flag
S2 Sr S2 133.27(11) 1_444 2_664 ?
S2 Sr S3 146.49(7) 1_444 6_654 ?
S2 Sr S3 65.67(6) 2_664 6_654 ?
S2 Sr S3 65.67(6) 1_444 5_444 ?
S2 Sr S3 146.49(7) 2_664 5_444 ?
S3 Sr S3 115.74(10) 6_654 5_444 ?
S2 Sr S1 74.41(7) 1_444 4_544 ?
S2 Sr S1 76.59(7) 2_664 4_544 ?
S3 Sr S1 87.50(6) 6_654 4_544 ?
S3 Sr S1 135.64(6) 5_444 4_544 ?
S2 Sr S1 76.59(7) 1_444 3_464 ?
S2 Sr S1 74.41(7) 2_664 3_464 ?
S3 Sr S1 135.64(6) 6_654 3_464 ?
S3 Sr S1 87.50(6) 5_444 3_464 ?
S1 Sr S1 101.72(9) 4_544 3_464 ?
S2 Sr S1 133.37(6) 1_444 8_544 ?
S2 Sr S1 67.34(6) 2_664 8_544 ?
S3 Sr S1 76.42(7) 6_654 8_544 ?
S3 Sr S1 80.24(6) 5_444 8_544 ?
S1 Sr S1 143.88(8) 4_544 8_544 ?
S1 Sr S1 70.85(3) 3_464 8_544 ?
S2 Sr S1 67.34(6) 1_444 7_454 ?
S2 Sr S1 133.37(6) 2_664 7_454 ?
S3 Sr S1 80.24(6) 6_654 7_454 ?
S3 Sr S1 76.42(7) 5_444 7_454 ?
S1 Sr S1 70.85(3) 4_544 7_454 ?
S1 Sr S1 143.88(8) 3_464 7_454 ?
S1 Sr S1 135.33(9) 8_544 7_454 ?
S2 Cd S1 135.67(6) . 6_664 ?
S2 Cd S1 135.67(6) . 7_564 ?
S1 Cd S1 82.70(10) 6_664 7_564 ?
S2 Cd S3 99.74(10) . 5_554 ?
S1 Cd S3 95.94(7) 6_664 5_554 ?
S1 Cd S3 95.94(7) 7_564 5_554 ?
S2 Cd Si 174.40(10) . 1_554 ?
S1 Cd Si 42.77(5) 6_664 1_554 ?
S1 Cd Si 42.77(5) 7_564 1_554 ?
S3 Cd Si 85.86(9) 5_554 1_554 ?
S3 Si S1 115.60(12) . 7_565 ?
S3 Si S1 115.60(12) . 6_665 ?
S1 Si S1 106.41(18) 7_565 6_665 ?
S3 Si S2 105.33(19) . . ?
S1 Si S2 106.61(13) 7_565 . ?
S1 Si S2 106.61(13) 6_665 . ?
S3 Si Cd 154.69(17) . 1_556 ?
S1 Si Cd 55.39(10) 7_565 1_556 ?
S1 Si Cd 55.39(10) 6_665 1_556 ?
S2 Si Cd 99.99(14) . 1_556 ?
Si S1 Cd 81.84(10) 6_664 6_665 ?
Si S1 Sr 124.94(12) 6_664 3_566 ?
Cd S1 Sr 95.06(7) 6_665 3_566 ?
Si S1 Sr 91.06(11) 6_664 7 ?
Cd S1 Sr 92.78(7) 6_665 7 ?
Sr S1 Sr 143.89(8) 3_566 7 ?
Si S2 Cd 105.59(15) . . ?
Si S2 Sr 94.95(9) . 1_666 ?
Cd S2 Sr 118.45(6) . 1_666 ?
Si S2 Sr 94.95(8) . 3_566 ?
Cd S2 Sr 118.45(6) . 3_566 ?
Sr S2 Sr 116.55(10) 1_666 3_566 ?
Si S3 Cd 111.17(15) . 5_545 ?
Si S3 Sr 121.32(5) . 7 ?
Cd S3 Sr 92.18(6) 5_545 7 ?
Si S3 Sr 121.32(6) . 5_655 ?
Cd S3 Sr 92.18(6) 5_545 5_655 ?
Sr S3 Sr 110.03(9) 7 5_655 ?

loop_
_geom_bond_atom_site_label_1
_geom_bond_atom_site_label_2
_geom_bond_distance
_geom_bond_site_symmetry_2
_geom_bond_publ_flag
Sr S2 3.0220(16) 1_444 ?
Sr S2 3.0220(16) 2_664 ?
Sr S3 3.1376(18) 6_654 ?
Sr S3 3.1376(18) 5_444 ?
Sr S1 3.142(2) 4_544 ?
Sr S1 3.142(2) 3_464 ?
Sr S1 3.163(2) 8_544 ?
Sr S1 3.163(2) 7_454 ?
Cd S2 2.445(3) . ?
Cd S1 2.593(2) 6_664 ?
Cd S1 2.593(2) 7_564 ?
Cd S3 2.654(3) 5_554 ?
Cd Si 3.118(4) 1_554 ?
Si S3 2.107(4) . ?
Si S1 2.139(3) 7_565 ?
Si S1 2.139(3) 6_665 ?
Si S2 2.140(4) . ?
Si Cd 3.118(4) 1_556 ?
S1 Si 2.139(3) 6_664 ?
S1 Cd 2.593(2) 6_665 ?
S1 Sr 3.142(2) 3_566 ?
S1 Sr 3.163(2) 7 ?
S2 Sr 3.0220(16) 1_666 ?
S2 Sr 3.0220(16) 3_566 ?
S3 Cd 2.654(3) 5_545 ?
S3 Sr 3.1375(18) 7 ?
S3 Sr 3.1375(18) 5_655 ?
